data_4320083
loop_
_publ_author_name
'Edit Y. Tshuva'
'Israel Goldberg'
'Moshe Kol'
'Zeev Goldschmidt'

_publ_section_title
;
 Coordination Chemistry of Amine Bis(phenolate) Titanium Complexes: Tuning
 Complex Type and Structure by Ligand Modification
;
_journal_name_full 'Inorganic Chemistry'
_journal_page_first 4263
_journal_page_last 4270
_journal_paper_doi 10.1021/ic010210s
_journal_volume 40
_journal_year 2001
_chemical_formula_moiety '(C55 H81 N3 O4 Ti) . (C6 H6)'
_chemical_formula_sum 'C61 H87 N3 O4 Ti'
_chemical_formula_weight 974.24
_chemical_name_systematic
;
  ?
;
_space_group_IT_number 14
_symmetry_cell_setting monoclinic
_symmetry_space_group_name_Hall '-P 2yn'
_symmetry_space_group_name_H-M 'P 1 21/n 1'
_atom_sites_solution_hydrogens geom
_atom_sites_solution_primary direct
_atom_sites_solution_secondary difmap
_audit_creation_method SHELXL-97
_cell_angle_alpha 90.00
_cell_angle_beta 97.9150(9)
_cell_angle_gamma 90.00
_cell_formula_units_Z 4
_cell_length_a 14.7090(4)
_cell_length_b 26.2440(6)
_cell_length_c 15.1640(5)
_cell_measurement_reflns_used 10459
_cell_measurement_temperature 110(2)
_cell_measurement_theta_max 25.35
_cell_measurement_theta_min 2.09
_cell_volume 5797.9(3)
_computing_cell_refinement Denzo
_computing_data_collection 'Collect, Nonius B.V.'
_computing_data_reduction Denzo
_computing_structure_refinement 'SHELXL-97 (Sheldrick, 1997)'
_computing_structure_solution SIR-92
_diffrn_ambient_temperature 110(2)
_diffrn_detector_area_resol_mean '56 microns'
_diffrn_measured_fraction_theta_full 0.984
_diffrn_measured_fraction_theta_max 0.984
_diffrn_measurement_device_type 'Nonius KappaCCD'
_diffrn_measurement_method '0.8 deg. Phi scans'
_diffrn_radiation_monochromator graphite
_diffrn_radiation_source 'fine-focus sealed tube'
_diffrn_radiation_type MoK\a
_diffrn_radiation_wavelength 0.71070
_diffrn_reflns_av_R_equivalents 0.0000
_diffrn_reflns_av_sigmaI/netI 0.1366
_diffrn_reflns_limit_h_max 17
_diffrn_reflns_limit_h_min 0
_diffrn_reflns_limit_k_max 31
_diffrn_reflns_limit_k_min 0
_diffrn_reflns_limit_l_max 18
_diffrn_reflns_limit_l_min -18
_diffrn_reflns_number 10459
_diffrn_reflns_theta_full 25.35
_diffrn_reflns_theta_max 25.35
_diffrn_reflns_theta_min 2.09
_exptl_absorpt_coefficient_mu 0.193
_exptl_crystal_colour red
_exptl_crystal_density_diffrn 1.116
_exptl_crystal_density_method 'not measured'
_exptl_crystal_description prisms
_exptl_crystal_F_000 2112
_exptl_crystal_size_max 0.25
_exptl_crystal_size_mid 0.20
_exptl_crystal_size_min 0.10
_refine_diff_density_max 0.571
_refine_diff_density_min -0.388
_refine_diff_density_rms 0.071
_refine_ls_extinction_method none
_refine_ls_goodness_of_fit_ref 0.959
_refine_ls_hydrogen_treatment mixed
_refine_ls_matrix_type full
_refine_ls_number_parameters 654
_refine_ls_number_reflns 10459
_refine_ls_number_restraints 0
_refine_ls_restrained_S_all 0.959
_refine_ls_R_factor_all 0.1731
_refine_ls_R_factor_gt 0.0835
_refine_ls_shift/su_max 0.514
_refine_ls_shift/su_mean 0.062
_refine_ls_structure_factor_coef Fsqd
_refine_ls_weighting_details 'calc w=1/[\s^2^(Fo^2^)+(0.0936P)^2^+12.7742P] where P=(Fo^2^+2Fc^2^)/3'
_refine_ls_weighting_scheme calc
_refine_ls_wR_factor_gt 0.1821
_refine_ls_wR_factor_ref 0.2310
_reflns_number_gt 5569
_reflns_number_total 10459
_reflns_threshold_expression >2sigma(I)
_cod_data_source_file ic010210s_4.cif
_cod_data_source_block mk59
_cod_database_code 4320083

loop_
_symmetry_equiv_pos_as_xyz
'x, y, z'
'-x+1/2, y+1/2, -z+1/2'
'-x, -y, -z'
'x-1/2, -y-1/2, z-1/2'

loop_
_atom_site_label
_atom_site_type_symbol
_atom_site_fract_x
_atom_site_fract_y
_atom_site_fract_z
_atom_site_U_iso_or_equiv
_atom_site_adp_type
_atom_site_occupancy
_atom_site_symmetry_multiplicity
_atom_site_calc_flag
_atom_site_refinement_flags
_atom_site_disorder_assembly
_atom_site_disorder_group
Ti1 Ti 0.35030(5) 0.29064(3) 0.24439(5) 0.0255(2) Uani 1 1 d . . .
O2 O 0.3701(2) 0.34757(11) 0.1728(2) 0.0275(7) Uani 1 1 d . . .
O3 O 0.2978(2) 0.23740(12) 0.3066(2) 0.0300(8) Uani 1 1 d . . .
O4 O 0.3388(2) 0.33487(12) 0.3385(2) 0.0303(8) Uani 1 1 d . . .
O5 O 0.3941(2) 0.24708(12) 0.16079(19) 0.0291(8) Uani 1 1 d . . .
N6 N 0.4956(2) 0.27620(14) 0.3190(2) 0.0262(9) Uani 1 1 d . . .
N7 N 0.6858(3) 0.33739(17) 0.3980(3) 0.0414(11) Uani 1 1 d . . .
N8 N 0.2107(2) 0.29218(14) 0.1618(2) 0.0242(8) Uani 1 1 d . . .
C9 C 0.3269(3) 0.37988(18) 0.1114(3) 0.0272(11) Uani 1 1 d . . .
C10 C 0.3574(3) 0.42967(18) 0.0980(3) 0.0308(11) Uani 1 1 d . . .
C11 C 0.3052(3) 0.45882(19) 0.0328(3) 0.0327(12) Uani 1 1 d . . .
H11 H 0.3258 0.4923 0.0226 0.039 Uiso 1 1 calc R . .
C12 C 0.2246(3) 0.44217(19) -0.0184(3) 0.0331(12) Uani 1 1 d . . .
C13 C 0.1965(3) 0.39273(19) -0.0031(3) 0.0306(11) Uani 1 1 d . . .
H13 H 0.1416 0.3801 -0.0361 0.037 Uiso 1 1 calc R . .
C14 C 0.2468(3) 0.36155(18) 0.0593(3) 0.0276(11) Uani 1 1 d . . .
C15 C 0.2208(3) 0.30739(17) 0.0694(3) 0.0256(11) Uani 1 1 d . . .
H15A H 0.2680 0.2855 0.0479 0.031 Uiso 1 1 calc R . .
H15B H 0.1620 0.3009 0.0308 0.031 Uiso 1 1 calc R . .
C16 C 0.1507(3) 0.32836(19) 0.2036(3) 0.0291(11) Uani 1 1 d . . .
H16A H 0.1807 0.3622 0.2078 0.035 Uiso 1 1 calc R . .
H16B H 0.1472 0.3167 0.2651 0.035 Uiso 1 1 calc R . .
C17 C 0.0531(3) 0.3348(2) 0.1558(3) 0.0363(12) Uani 1 1 d . . .
H17A H 0.0553 0.3460 0.0938 0.044 Uiso 1 1 calc R . .
H17B H 0.0209 0.3016 0.1536 0.044 Uiso 1 1 calc R . .
C18 C 0.0003(4) 0.3734(3) 0.2026(4) 0.0596(18) Uani 1 1 d . . .
H18A H -0.0049 0.3614 0.2629 0.089 Uiso 1 1 calc R . .
H18B H -0.0612 0.3778 0.1693 0.089 Uiso 1 1 calc R . .
H18C H 0.0328 0.4061 0.2059 0.089 Uiso 1 1 calc R . .
C19 C 0.1730(3) 0.23922(18) 0.1563(3) 0.0292(11) Uani 1 1 d . . .
H19A H 0.1184 0.2382 0.1102 0.035 Uiso 1 1 calc R . .
H19B H 0.2196 0.2160 0.1371 0.035 Uiso 1 1 calc R . .
C20 C 0.1465(3) 0.22010(18) 0.2421(3) 0.0287(11) Uani 1 1 d . . .
C21 C 0.0575(3) 0.20401(18) 0.2466(3) 0.0308(11) Uani 1 1 d . . .
H21 H 0.0136 0.2051 0.1944 0.037 Uiso 1 1 calc R . .
C22 C 0.0311(3) 0.18645(18) 0.3254(3) 0.0313(11) Uani 1 1 d . . .
C23 C 0.0994(3) 0.1850(2) 0.3992(3) 0.0368(13) Uani 1 1 d . . .
H23 H 0.0830 0.1725 0.4537 0.044 Uiso 1 1 calc R . .
C24 C 0.1903(3) 0.2006(2) 0.3987(3) 0.0369(13) Uani 1 1 d . . .
C25 C 0.2130(3) 0.21935(19) 0.3173(3) 0.0312(12) Uani 1 1 d . . .
C26 C 0.3901(3) 0.35777(18) 0.4086(3) 0.0293(11) Uani 1 1 d . . .
C27 C 0.3612(3) 0.40374(19) 0.4421(3) 0.0303(11) Uani 1 1 d . . .
H27 H 0.3053 0.4187 0.4156 0.036 Uiso 1 1 calc R . .
C28 C 0.4133(3) 0.42781(19) 0.5135(3) 0.0327(12) Uani 1 1 d . . .
C29 C 0.4980(3) 0.4068(2) 0.5504(3) 0.0342(12) Uani 1 1 d . . .
C30 C 0.5248(3) 0.3611(2) 0.5158(3) 0.0325(12) Uani 1 1 d . . .
H30 H 0.5816 0.3464 0.5408 0.039 Uiso 1 1 calc R . .
C31 C 0.4722(3) 0.33589(19) 0.4464(3) 0.0290(11) Uani 1 1 d . . .
C32 C 0.4983(3) 0.28365(18) 0.4171(3) 0.0281(11) Uani 1 1 d . . .
H32A H 0.5612 0.2760 0.4463 0.034 Uiso 1 1 calc R . .
H32B H 0.4566 0.2585 0.4390 0.034 Uiso 1 1 calc R . .
C33 C 0.5579(3) 0.31192(18) 0.2802(3) 0.0279(11) Uani 1 1 d . . .
H33A H 0.5367 0.3471 0.2894 0.033 Uiso 1 1 calc R . .
H33B H 0.5508 0.3060 0.2152 0.033 Uiso 1 1 calc R . .
C34 C 0.6599(3) 0.30929(19) 0.3156(3) 0.0335(12) Uani 1 1 d . . .
H34A H 0.6775 0.2731 0.3256 0.040 Uiso 1 1 calc R . .
H34B H 0.6951 0.3229 0.2696 0.040 Uiso 1 1 calc R . .
C35 C 0.5203(3) 0.22132(18) 0.3081(3) 0.0286(11) Uani 1 1 d . . .
H35A H 0.4710 0.1998 0.3266 0.034 Uiso 1 1 calc R . .
H35B H 0.5774 0.2138 0.3486 0.034 Uiso 1 1 calc R . .
C36 C 0.5343(3) 0.20656(18) 0.2147(3) 0.0287(11) Uani 1 1 d . . .
C37 C 0.6068(3) 0.1761(2) 0.1970(3) 0.0383(13) Uani 1 1 d . . .
H37 H 0.6509 0.1656 0.2453 0.046 Uiso 1 1 calc R . .
C38 C 0.6173(4) 0.1606(2) 0.1119(4) 0.0482(15) Uani 1 1 d . . .
C39 C 0.5572(3) 0.1797(2) 0.0409(3) 0.0428(14) Uani 1 1 d . . .
C40 C 0.4834(3) 0.20999(19) 0.0582(3) 0.0352(12) Uani 1 1 d . . .
H40 H 0.4418 0.2228 0.0098 0.042 Uiso 1 1 calc R . .
C41 C 0.4699(3) 0.22170(17) 0.1442(3) 0.0271(11) Uani 1 1 d . . .
C42 C 0.4465(3) 0.45033(19) 0.1504(3) 0.0332(12) Uani 1 1 d . . .
C43 C 0.4407(3) 0.44776(19) 0.2507(3) 0.0346(12) Uani 1 1 d . . .
H43A H 0.4991 0.4590 0.2840 0.052 Uiso 1 1 calc R . .
H43B H 0.4281 0.4126 0.2672 0.052 Uiso 1 1 calc R . .
H43C H 0.3912 0.4700 0.2647 0.052 Uiso 1 1 calc R . .
C44 C 0.5281(3) 0.4183(2) 0.1280(3) 0.0389(13) Uani 1 1 d . . .
H44A H 0.5383 0.4253 0.0666 0.058 Uiso 1 1 calc R . .
H44B H 0.5146 0.3821 0.1342 0.058 Uiso 1 1 calc R . .
H44C H 0.5833 0.4273 0.1688 0.058 Uiso 1 1 calc R . .
C45 C 0.4663(4) 0.5060(2) 0.1289(4) 0.0454(14) Uani 1 1 d . . .
H45A H 0.4732 0.5091 0.0658 0.068 Uiso 1 1 calc R . .
H45B H 0.5230 0.5171 0.1655 0.068 Uiso 1 1 calc R . .
H45C H 0.4152 0.5275 0.1418 0.068 Uiso 1 1 calc R . .
C46 C 0.1693(4) 0.4779(2) -0.0853(4) 0.0427(14) Uani 1 1 d . . .
C47 C 0.0853(5) 0.4527(3) -0.1369(5) 0.086(3) Uani 1 1 d . . .
H47A H 0.1048 0.4258 -0.1749 0.129 Uiso 1 1 calc R . .
H47B H 0.0494 0.4782 -0.1739 0.129 Uiso 1 1 calc R . .
H47C H 0.0475 0.4379 -0.0950 0.129 Uiso 1 1 calc R . .
C48 C 0.2290(6) 0.4970(4) -0.1511(6) 0.127(4) Uani 1 1 d . . .
H48A H 0.2827 0.5145 -0.1192 0.191 Uiso 1 1 calc R . .
H48B H 0.1940 0.5209 -0.1923 0.191 Uiso 1 1 calc R . .
H48C H 0.2492 0.4682 -0.1846 0.191 Uiso 1 1 calc R . .
C49 C 0.1349(7) 0.5223(3) -0.0348(5) 0.122(4) Uani 1 1 d . . .
H49A H 0.1026 0.5092 0.0129 0.183 Uiso 1 1 calc R . .
H49B H 0.0928 0.5431 -0.0757 0.183 Uiso 1 1 calc R . .
H49C H 0.1871 0.5432 -0.0090 0.183 Uiso 1 1 calc R . .
C50 C -0.0687(3) 0.1713(2) 0.3290(3) 0.0376(13) Uani 1 1 d . . .
C51 C -0.0955(4) 0.1280(2) 0.2637(4) 0.0488(15) Uani 1 1 d . . .
H51A H -0.0912 0.1396 0.2030 0.073 Uiso 1 1 calc R . .
H51B H -0.1587 0.1173 0.2678 0.073 Uiso 1 1 calc R . .
H51C H -0.0539 0.0991 0.2782 0.073 Uiso 1 1 calc R . .
C52 C -0.1304(4) 0.2168(2) 0.3032(4) 0.0513(16) Uani 1 1 d . . .
H52A H -0.1270 0.2260 0.2411 0.077 Uiso 1 1 calc R . .
H52B H -0.1101 0.2457 0.3418 0.077 Uiso 1 1 calc R . .
H52C H -0.1938 0.2081 0.3100 0.077 Uiso 1 1 calc R . .
C53 C -0.0833(4) 0.1533(3) 0.4208(4) 0.0557(17) Uani 1 1 d . . .
H53A H -0.1480 0.1445 0.4207 0.084 Uiso 1 1 calc R . .
H53B H -0.0661 0.1805 0.4641 0.084 Uiso 1 1 calc R . .
H53C H -0.0451 0.1232 0.4370 0.084 Uiso 1 1 calc R . .
C54 C 0.2608(3) 0.1982(3) 0.4840(3) 0.0487(16) Uani 1 1 d . . .
C55 C 0.3430(4) 0.1660(2) 0.4655(4) 0.0521(16) Uani 1 1 d . . .
H55A H 0.3230 0.1308 0.4527 0.078 Uiso 1 1 calc R . .
H55B H 0.3902 0.1666 0.5178 0.078 Uiso 1 1 calc R . .
H55C H 0.3682 0.1801 0.4141 0.078 Uiso 1 1 calc R . .
C56 C 0.2205(4) 0.1738(3) 0.5623(4) 0.073(2) Uani 1 1 d . . .
H56A H 0.2010 0.1388 0.5467 0.109 Uiso 1 1 calc R . .
H56B H 0.1675 0.1937 0.5752 0.109 Uiso 1 1 calc R . .
H56C H 0.2673 0.1733 0.6150 0.109 Uiso 1 1 calc R . .
C57 C 0.2909(4) 0.2530(3) 0.5120(4) 0.0574(17) Uani 1 1 d . . .
H57A H 0.3426 0.2516 0.5601 0.086 Uiso 1 1 calc R . .
H57B H 0.2395 0.2711 0.5326 0.086 Uiso 1 1 calc R . .
H57C H 0.3097 0.2710 0.4608 0.086 Uiso 1 1 calc R . .
C58 C 0.3793(4) 0.4766(2) 0.5514(4) 0.0440(14) Uani 1 1 d . . .
H58A H 0.3215 0.4871 0.5159 0.066 Uiso 1 1 calc R . .
H58B H 0.4252 0.5035 0.5497 0.066 Uiso 1 1 calc R . .
H58C H 0.3691 0.4709 0.6132 0.066 Uiso 1 1 calc R . .
C59 C 0.5599(4) 0.4330(2) 0.6248(4) 0.0479(15) Uani 1 1 d . . .
H59A H 0.5819 0.4653 0.6030 0.072 Uiso 1 1 calc R . .
H59B H 0.6124 0.4109 0.6450 0.072 Uiso 1 1 calc R . .
H59C H 0.5255 0.4397 0.6745 0.072 Uiso 1 1 calc R . .
C60 C 0.6936(5) 0.1243(3) 0.0965(4) 0.080(2) Uani 1 1 d . . .
H60A H 0.6684 0.0966 0.0572 0.119 Uiso 1 1 calc R . .
H60B H 0.7217 0.1101 0.1536 0.119 Uiso 1 1 calc R . .
H60C H 0.7402 0.1427 0.0687 0.119 Uiso 1 1 calc R . .
C61 C 0.5681(4) 0.1676(3) -0.0548(4) 0.071(2) Uani 1 1 d . . .
H61A H 0.6316 0.1742 -0.0643 0.107 Uiso 1 1 calc R . .
H61B H 0.5265 0.1892 -0.0948 0.107 Uiso 1 1 calc R . .
H61C H 0.5532 0.1317 -0.0670 0.107 Uiso 1 1 calc R . .
C62 C 0.7788(4) 0.3237(2) 0.4376(4) 0.0508(16) Uani 1 1 d . . .
H62A H 0.7816 0.2871 0.4506 0.076 Uiso 1 1 calc R . .
H62B H 0.7954 0.3429 0.4929 0.076 Uiso 1 1 calc R . .
H62C H 0.8219 0.3320 0.3958 0.076 Uiso 1 1 calc R . .
C63 C 0.6812(4) 0.3928(2) 0.3837(4) 0.0513(16) Uani 1 1 d . . .
H63A H 0.7031 0.4103 0.4397 0.077 Uiso 1 1 calc R . .
H63B H 0.6176 0.4028 0.3633 0.077 Uiso 1 1 calc R . .
H63C H 0.7200 0.4022 0.3386 0.077 Uiso 1 1 calc R . .
C64 C 0.3301(9) 0.0013(4) 0.2127(13) 0.172(7) Uani 1 1 d . . .
H64 H 0.3287 -0.0349 0.2108 0.207 Uiso 1 1 calc R . .
C65 C 0.3788(9) 0.0357(5) 0.1525(9) 0.151(5) Uani 1 1 d . . .
H65 H 0.4105 0.0216 0.1077 0.181 Uiso 1 1 calc R . .
C66 C 0.3755(7) 0.0871(4) 0.1652(7) 0.096(3) Uani 1 1 d . . .
H66 H 0.4079 0.1088 0.1303 0.115 Uiso 1 1 calc R . .
C67 C 0.3278(6) 0.1078(4) 0.2256(7) 0.093(3) Uani 1 1 d . . .
H67 H 0.3255 0.1438 0.2319 0.112 Uiso 1 1 calc R . .
C68 C 0.2847(8) 0.0785(7) 0.2757(8) 0.144(5) Uani 1 1 d . . .
H68 H 0.2498 0.0935 0.3173 0.172 Uiso 1 1 calc R . .
C69 C 0.2887(10) 0.0310(6) 0.2697(9) 0.148(6) Uani 1 1 d . . .
H69 H 0.2583 0.0127 0.3112 0.178 Uiso 1 1 calc R . .
C70 C 0.5000 0.0000 0.0000 0.060(5) Uiso 0.50 2 d SP . .
C71 C 0.5724(17) 0.0070(10) 0.0676(17) 0.059(7) Uiso 0.25 1 d P . .
C72 C 0.4675(19) 0.0454(11) -0.0425(18) 0.067(7) Uiso 0.25 1 d P . .
C73 C 0.5978(18) -0.0360(10) 0.1127(18) 0.062(7) Uiso 0.25 1 d P . .

loop_
_atom_site_aniso_label
_atom_site_aniso_U_11
_atom_site_aniso_U_22
_atom_site_aniso_U_33
_atom_site_aniso_U_23
_atom_site_aniso_U_13
_atom_site_aniso_U_12
Ti1 0.0242(4) 0.0314(5) 0.0204(4) 0.0000(4) 0.0009(3) -0.0004(4)
O2 0.0267(17) 0.0310(19) 0.0240(17) 0.0050(14) 0.0012(14) -0.0027(14)
O3 0.0240(17) 0.041(2) 0.0236(17) 0.0039(15) -0.0003(14) -0.0033(15)
O4 0.0267(17) 0.040(2) 0.0237(17) -0.0061(15) 0.0004(14) 0.0021(15)
O5 0.0306(17) 0.0363(19) 0.0192(17) -0.0045(14) -0.0001(14) 0.0065(15)
N6 0.027(2) 0.027(2) 0.025(2) -0.0012(17) 0.0036(17) -0.0004(17)
N7 0.034(2) 0.047(3) 0.041(3) -0.005(2) -0.004(2) 0.005(2)
N8 0.026(2) 0.025(2) 0.021(2) -0.0011(17) 0.0023(16) 0.0008(17)
C9 0.031(3) 0.028(3) 0.023(3) 0.003(2) 0.008(2) 0.003(2)
C10 0.036(3) 0.032(3) 0.025(3) 0.001(2) 0.005(2) 0.000(2)
C11 0.042(3) 0.027(3) 0.030(3) 0.003(2) 0.009(2) -0.002(2)
C12 0.039(3) 0.036(3) 0.024(3) 0.007(2) 0.006(2) 0.008(2)
C13 0.025(2) 0.039(3) 0.028(3) 0.004(2) 0.004(2) 0.006(2)
C14 0.028(3) 0.034(3) 0.022(2) 0.000(2) 0.006(2) 0.002(2)
C15 0.026(2) 0.033(3) 0.018(2) 0.002(2) 0.0046(19) -0.001(2)
C16 0.029(3) 0.035(3) 0.024(3) 0.000(2) 0.006(2) 0.004(2)
C17 0.033(3) 0.040(3) 0.035(3) 0.004(2) 0.002(2) 0.004(2)
C18 0.050(4) 0.084(5) 0.042(4) 0.001(3) -0.003(3) 0.033(3)
C19 0.028(2) 0.030(3) 0.029(3) 0.001(2) 0.001(2) -0.005(2)
C20 0.029(3) 0.029(3) 0.028(3) -0.001(2) 0.003(2) -0.001(2)
C21 0.030(3) 0.034(3) 0.029(3) 0.004(2) 0.003(2) 0.000(2)
C22 0.026(3) 0.033(3) 0.036(3) 0.004(2) 0.008(2) 0.003(2)
C23 0.033(3) 0.047(3) 0.031(3) 0.012(2) 0.007(2) -0.002(2)
C24 0.029(3) 0.054(4) 0.028(3) 0.010(2) 0.003(2) 0.000(2)
C25 0.026(3) 0.039(3) 0.029(3) 0.004(2) 0.004(2) 0.001(2)
C26 0.033(3) 0.034(3) 0.021(2) -0.001(2) 0.004(2) 0.000(2)
C27 0.031(3) 0.034(3) 0.026(3) 0.001(2) 0.006(2) -0.001(2)
C28 0.039(3) 0.034(3) 0.027(3) 0.000(2) 0.014(2) -0.004(2)
C29 0.039(3) 0.039(3) 0.024(3) -0.002(2) 0.005(2) -0.005(2)
C30 0.031(3) 0.044(3) 0.021(3) -0.004(2) 0.000(2) 0.001(2)
C31 0.031(3) 0.036(3) 0.019(2) 0.000(2) 0.001(2) 0.001(2)
C32 0.028(2) 0.038(3) 0.017(2) -0.001(2) 0.0009(19) 0.003(2)
C33 0.031(3) 0.031(3) 0.020(2) -0.001(2) -0.001(2) 0.000(2)
C34 0.033(3) 0.037(3) 0.029(3) -0.003(2) 0.003(2) -0.004(2)
C35 0.029(3) 0.032(3) 0.024(3) -0.004(2) 0.002(2) 0.002(2)
C36 0.028(2) 0.030(3) 0.027(3) -0.001(2) 0.000(2) -0.002(2)
C37 0.033(3) 0.048(3) 0.032(3) -0.003(3) -0.002(2) 0.005(3)
C38 0.043(3) 0.062(4) 0.038(3) -0.013(3) 0.000(3) 0.015(3)
C39 0.036(3) 0.064(4) 0.029(3) -0.008(3) 0.006(2) 0.007(3)
C40 0.038(3) 0.039(3) 0.027(3) -0.006(2) 0.002(2) 0.000(2)
C41 0.025(2) 0.029(3) 0.027(3) -0.005(2) 0.006(2) 0.000(2)
C42 0.035(3) 0.038(3) 0.025(3) -0.004(2) 0.000(2) -0.006(2)
C43 0.044(3) 0.035(3) 0.025(3) -0.004(2) 0.002(2) -0.001(2)
C44 0.036(3) 0.048(3) 0.032(3) -0.001(3) 0.004(2) -0.005(3)
C45 0.062(4) 0.036(3) 0.038(3) -0.002(3) 0.004(3) -0.013(3)
C46 0.050(3) 0.037(3) 0.038(3) 0.011(3) -0.002(3) 0.006(3)
C47 0.089(5) 0.067(5) 0.086(5) 0.030(4) -0.045(4) 0.002(4)
C48 0.077(5) 0.181(10) 0.120(8) 0.116(8) -0.001(5) 0.010(6)
C49 0.183(10) 0.093(6) 0.076(6) -0.006(5) -0.034(6) 0.090(7)
C50 0.030(3) 0.049(3) 0.034(3) -0.001(3) 0.007(2) -0.003(2)
C51 0.050(3) 0.047(4) 0.051(4) -0.002(3) 0.011(3) -0.010(3)
C52 0.036(3) 0.051(4) 0.066(4) -0.008(3) 0.001(3) 0.004(3)
C53 0.035(3) 0.088(5) 0.046(4) 0.003(3) 0.012(3) -0.014(3)
C54 0.030(3) 0.088(5) 0.029(3) 0.019(3) 0.005(2) -0.005(3)
C55 0.040(3) 0.065(4) 0.050(4) 0.028(3) -0.001(3) -0.003(3)
C56 0.040(3) 0.141(7) 0.034(3) 0.041(4) -0.004(3) -0.012(4)
C57 0.042(3) 0.095(5) 0.033(3) -0.006(3) 0.001(3) -0.013(3)
C58 0.052(3) 0.043(3) 0.040(3) -0.006(3) 0.014(3) 0.003(3)
C59 0.046(3) 0.058(4) 0.037(3) -0.014(3) -0.001(3) -0.005(3)
C60 0.070(4) 0.114(6) 0.052(4) -0.022(4) -0.003(3) 0.050(4)
C61 0.054(4) 0.129(6) 0.032(3) -0.021(4) 0.007(3) 0.026(4)
C62 0.039(3) 0.061(4) 0.049(4) 0.001(3) -0.008(3) -0.002(3)
C63 0.044(3) 0.039(3) 0.067(4) -0.008(3) -0.009(3) 0.003(3)
C64 0.148(11) 0.060(7) 0.267(18) 0.013(9) -0.124(11) -0.025(7)
C65 0.160(11) 0.110(11) 0.171(12) -0.026(9) -0.021(9) 0.018(9)
C66 0.110(7) 0.073(6) 0.099(7) 0.022(5) -0.004(6) -0.012(5)
C67 0.069(6) 0.116(8) 0.092(7) -0.008(6) 0.000(5) -0.006(5)
C68 0.110(8) 0.218(16) 0.094(9) -0.016(10) -0.017(7) -0.084(10)
C69 0.164(12) 0.120(11) 0.136(11) 0.053(9) -0.066(9) -0.089(11)

loop_
_atom_type_symbol
_atom_type_description
_atom_type_scat_dispersion_real
_atom_type_scat_dispersion_imag
_atom_type_scat_source
C C 0.0033 0.0016 'International Tables Vol C Tables 4.2.6.8 and 6.1.1.4'
H H 0.0000 0.0000 'International Tables Vol C Tables 4.2.6.8 and 6.1.1.4'
N N 0.0061 0.0033 'International Tables Vol C Tables 4.2.6.8 and 6.1.1.4'
O O 0.0106 0.0060 'International Tables Vol C Tables 4.2.6.8 and 6.1.1.4'
Ti Ti 0.2776 0.4457 'International Tables Vol C Tables 4.2.6.8 and 6.1.1.4'

loop_
_geom_angle_atom_site_label_1
_geom_angle_atom_site_label_2
_geom_angle_atom_site_label_3
_geom_angle
_geom_angle_site_symmetry_1
_geom_angle_site_symmetry_3
_geom_angle_publ_flag
O4 Ti1 O5 165.29(13) . . ?
O4 Ti1 O2 89.14(14) . . ?
O5 Ti1 O2 89.94(14) . . ?
O4 Ti1 O3 89.54(14) . . ?
O5 Ti1 O3 95.02(14) . . ?
O2 Ti1 O3 165.16(13) . . ?
O4 Ti1 N8 104.02(13) . . ?
O5 Ti1 N8 90.40(13) . . ?
O2 Ti1 N8 82.41(13) . . ?
O3 Ti1 N8 83.57(13) . . ?
O4 Ti1 N6 84.41(13) . . ?
O5 Ti1 N6 81.42(13) . . ?
O2 Ti1 N6 101.83(13) . . ?
O3 Ti1 N6 92.75(13) . . ?
N8 Ti1 N6 170.72(14) . . ?
C9 O2 Ti1 142.6(3) . . ?
C25 O3 Ti1 138.7(3) . . ?
C26 O4 Ti1 140.9(3) . . ?
C41 O5 Ti1 142.3(3) . . ?
C33 N6 C32 112.1(3) . . ?
C33 N6 C35 113.0(4) . . ?
C32 N6 C35 105.2(3) . . ?
C33 N6 Ti1 106.4(2) . . ?
C32 N6 Ti1 111.2(3) . . ?
C35 N6 Ti1 109.0(3) . . ?
C34 N7 C62 110.3(4) . . ?
C34 N7 C63 111.9(4) . . ?
C62 N7 C63 108.9(4) . . ?
C15 N8 C19 106.3(3) . . ?
C15 N8 C16 111.8(3) . . ?
C19 N8 C16 112.3(3) . . ?
C15 N8 Ti1 109.1(3) . . ?
C19 N8 Ti1 108.5(3) . . ?
C16 N8 Ti1 108.8(2) . . ?
O2 C9 C10 123.6(4) . . ?
O2 C9 C14 116.7(4) . . ?
C10 C9 C14 119.7(4) . . ?
C11 C10 C9 117.2(4) . . ?
C11 C10 C42 121.4(4) . . ?
C9 C10 C42 121.4(4) . . ?
C10 C11 C12 124.5(5) . . ?
C10 C11 H11 117.8 . . ?
C12 C11 H11 117.8 . . ?
C13 C12 C11 116.7(4) . . ?
C13 C12 C46 122.6(4) . . ?
C11 C12 C46 120.7(5) . . ?
C12 C13 C14 121.4(4) . . ?
C12 C13 H13 119.3 . . ?
C14 C13 H13 119.3 . . ?
C13 C14 C9 120.5(4) . . ?
C13 C14 C15 120.9(4) . . ?
C9 C14 C15 118.4(4) . . ?
C14 C15 N8 114.5(4) . . ?
C14 C15 H15A 108.6 . . ?
N8 C15 H15A 108.6 . . ?
C14 C15 H15B 108.6 . . ?
N8 C15 H15B 108.6 . . ?
H15A C15 H15B 107.6 . . ?
N8 C16 C17 116.2(4) . . ?
N8 C16 H16A 108.2 . . ?
C17 C16 H16A 108.3 . . ?
N8 C16 H16B 108.3 . . ?
C17 C16 H16B 108.2 . . ?
H16A C16 H16B 107.4 . . ?
C18 C17 C16 111.2(4) . . ?
C18 C17 H17A 109.4 . . ?
C16 C17 H17A 109.4 . . ?
C18 C17 H17B 109.4 . . ?
C16 C17 H17B 109.4 . . ?
H17A C17 H17B 108.0 . . ?
C17 C18 H18A 109.5 . . ?
C17 C18 H18B 109.5 . . ?
H18A C18 H18B 109.5 . . ?
C17 C18 H18C 109.5 . . ?
H18A C18 H18C 109.5 . . ?
H18B C18 H18C 109.5 . . ?
C20 C19 N8 113.7(4) . . ?
C20 C19 H19A 108.8 . . ?
N8 C19 H19A 108.8 . . ?
C20 C19 H19B 108.8 . . ?
N8 C19 H19B 108.8 . . ?
H19A C19 H19B 107.7 . . ?
C21 C20 C25 121.1(4) . . ?
C21 C20 C19 120.4(4) . . ?
C25 C20 C19 118.6(4) . . ?
C22 C21 C20 121.5(4) . . ?
C22 C21 H21 119.3 . . ?
C20 C21 H21 119.3 . . ?
C21 C22 C23 116.4(4) . . ?
C21 C22 C50 120.1(4) . . ?
C23 C22 C50 123.5(4) . . ?
C22 C23 C24 124.7(5) . . ?
C22 C23 H23 117.6 . . ?
C24 C23 H23 117.6 . . ?
C23 C24 C25 116.6(4) . . ?
C23 C24 C54 121.1(4) . . ?
C25 C24 C54 122.3(4) . . ?
O3 C25 C20 116.6(4) . . ?
O3 C25 C24 123.7(4) . . ?
C20 C25 C24 119.7(4) . . ?
O4 C26 C31 119.9(4) . . ?
O4 C26 C27 120.2(4) . . ?
C31 C26 C27 119.9(4) . . ?
C28 C27 C26 120.9(4) . . ?
C28 C27 H27 119.6 . . ?
C26 C27 H27 119.6 . . ?
C27 C28 C29 119.7(5) . . ?
C27 C28 C58 120.3(5) . . ?
C29 C28 C58 120.0(4) . . ?
C30 C29 C28 118.1(4) . . ?
C30 C29 C59 120.0(5) . . ?
C28 C29 C59 121.9(5) . . ?
C31 C30 C29 122.8(5) . . ?
C31 C30 H30 118.6 . . ?
C29 C30 H30 118.6 . . ?
C30 C31 C26 118.7(5) . . ?
C30 C31 C32 121.3(4) . . ?
C26 C31 C32 119.8(4) . . ?
N6 C32 C31 116.1(4) . . ?
N6 C32 H32A 108.3 . . ?
C31 C32 H32A 108.3 . . ?
N6 C32 H32B 108.3 . . ?
C31 C32 H32B 108.3 . . ?
H32A C32 H32B 107.4 . . ?
N6 C33 C34 117.6(4) . . ?
N6 C33 H33A 107.9 . . ?
C34 C33 H33A 107.9 . . ?
N6 C33 H33B 107.9 . . ?
C34 C33 H33B 107.9 . . ?
H33A C33 H33B 107.2 . . ?
N7 C34 C33 114.0(4) . . ?
N7 C34 H34A 108.7 . . ?
C33 C34 H34A 108.7 . . ?
N7 C34 H34B 108.7 . . ?
C33 C34 H34B 108.7 . . ?
H34A C34 H34B 107.6 . . ?
N6 C35 C36 114.6(4) . . ?
N6 C35 H35A 108.6 . . ?
C36 C35 H35A 108.6 . . ?
N6 C35 H35B 108.6 . . ?
C36 C35 H35B 108.6 . . ?
H35A C35 H35B 107.6 . . ?
C37 C36 C41 118.6(4) . . ?
C37 C36 C35 122.4(4) . . ?
C41 C36 C35 118.9(4) . . ?
C38 C37 C36 122.5(5) . . ?
C38 C37 H37 118.7 . . ?
C36 C37 H37 118.7 . . ?
C37 C38 C39 118.4(5) . . ?
C37 C38 C60 120.7(5) . . ?
C39 C38 C60 120.9(5) . . ?
C38 C39 C40 119.2(5) . . ?
C38 C39 C61 121.8(5) . . ?
C40 C39 C61 119.1(5) . . ?
C41 C40 C39 121.3(5) . . ?
C41 C40 H40 119.3 . . ?
C39 C40 H40 119.3 . . ?
O5 C41 C40 121.0(4) . . ?
O5 C41 C36 119.5(4) . . ?
C40 C41 C36 119.5(4) . . ?
C45 C42 C10 113.6(4) . . ?
C45 C42 C44 107.2(4) . . ?
C10 C42 C44 109.2(4) . . ?
C45 C42 C43 106.8(4) . . ?
C10 C42 C43 109.7(4) . . ?
C44 C42 C43 110.2(4) . . ?
C42 C43 H43A 109.5 . . ?
C42 C43 H43B 109.5 . . ?
H43A C43 H43B 109.5 . . ?
C42 C43 H43C 109.5 . . ?
H43A C43 H43C 109.5 . . ?
H43B C43 H43C 109.5 . . ?
C42 C44 H44A 109.5 . . ?
C42 C44 H44B 109.5 . . ?
H44A C44 H44B 109.5 . . ?
C42 C44 H44C 109.5 . . ?
H44A C44 H44C 109.5 . . ?
H44B C44 H44C 109.5 . . ?
C42 C45 H45A 109.5 . . ?
C42 C45 H45B 109.5 . . ?
H45A C45 H45B 109.5 . . ?
C42 C45 H45C 109.5 . . ?
H45A C45 H45C 109.5 . . ?
H45B C45 H45C 109.5 . . ?
C48 C46 C47 108.2(6) . . ?
C48 C46 C49 110.2(7) . . ?
C47 C46 C49 106.8(6) . . ?
C48 C46 C12 109.8(5) . . ?
C47 C46 C12 113.2(5) . . ?
C49 C46 C12 108.6(5) . . ?
C46 C47 H47A 109.5 . . ?
C46 C47 H47B 109.5 . . ?
H47A C47 H47B 109.5 . . ?
C46 C47 H47C 109.5 . . ?
H47A C47 H47C 109.5 . . ?
H47B C47 H47C 109.5 . . ?
C46 C48 H48A 109.5 . . ?
C46 C48 H48B 109.5 . . ?
H48A C48 H48B 109.5 . . ?
C46 C48 H48C 109.5 . . ?
H48A C48 H48C 109.5 . . ?
H48B C48 H48C 109.5 . . ?
C46 C49 H49A 109.5 . . ?
C46 C49 H49B 109.5 . . ?
H49A C49 H49B 109.5 . . ?
C46 C49 H49C 109.5 . . ?
H49A C49 H49C 109.5 . . ?
H49B C49 H49C 109.5 . . ?
C53 C50 C51 108.0(5) . . ?
C53 C50 C52 109.1(5) . . ?
C51 C50 C52 109.1(4) . . ?
C53 C50 C22 111.9(4) . . ?
C51 C50 C22 109.6(4) . . ?
C52 C50 C22 109.2(4) . . ?
C50 C51 H51A 109.5 . . ?
C50 C51 H51B 109.5 . . ?
H51A C51 H51B 109.5 . . ?
C50 C51 H51C 109.5 . . ?
H51A C51 H51C 109.5 . . ?
H51B C51 H51C 109.5 . . ?
C50 C52 H52A 109.5 . . ?
C50 C52 H52B 109.5 . . ?
H52A C52 H52B 109.5 . . ?
C50 C52 H52C 109.5 . . ?
H52A C52 H52C 109.5 . . ?
H52B C52 H52C 109.5 . . ?
C50 C53 H53A 109.5 . . ?
C50 C53 H53B 109.5 . . ?
H53A C53 H53B 109.5 . . ?
C50 C53 H53C 109.5 . . ?
H53A C53 H53C 109.5 . . ?
H53B C53 H53C 109.5 . . ?
C56 C54 C55 108.0(5) . . ?
C56 C54 C57 107.6(5) . . ?
C55 C54 C57 111.1(5) . . ?
C56 C54 C24 112.2(4) . . ?
C55 C54 C24 109.0(5) . . ?
C57 C54 C24 109.0(5) . . ?
C54 C55 H55A 109.4 . . ?
C54 C55 H55B 109.5 . . ?
H55A C55 H55B 109.5 . . ?
C54 C55 H55C 109.5 . . ?
H55A C55 H55C 109.5 . . ?
H55B C55 H55C 109.5 . . ?
C54 C56 H56A 109.5 . . ?
C54 C56 H56B 109.5 . . ?
H56A C56 H56B 109.5 . . ?
C54 C56 H56C 109.5 . . ?
H56A C56 H56C 109.5 . . ?
H56B C56 H56C 109.5 . . ?
C54 C57 H57A 109.5 . . ?
C54 C57 H57B 109.5 . . ?
H57A C57 H57B 109.5 . . ?
C54 C57 H57C 109.5 . . ?
H57A C57 H57C 109.5 . . ?
H57B C57 H57C 109.5 . . ?
C28 C58 H58A 109.5 . . ?
C28 C58 H58B 109.5 . . ?
H58A C58 H58B 109.5 . . ?
C28 C58 H58C 109.5 . . ?
H58A C58 H58C 109.5 . . ?
H58B C58 H58C 109.5 . . ?
C29 C59 H59A 109.5 . . ?
C29 C59 H59B 109.5 . . ?
H59A C59 H59B 109.5 . . ?
C29 C59 H59C 109.5 . . ?
H59A C59 H59C 109.5 . . ?
H59B C59 H59C 109.5 . . ?
C38 C60 H60A 109.5 . . ?
C38 C60 H60B 109.5 . . ?
H60A C60 H60B 109.5 . . ?
C38 C60 H60C 109.5 . . ?
H60A C60 H60C 109.5 . . ?
H60B C60 H60C 109.5 . . ?
C39 C61 H61A 109.5 . . ?
C39 C61 H61B 109.5 . . ?
H61A C61 H61B 109.5 . . ?
C39 C61 H61C 109.5 . . ?
H61A C61 H61C 109.5 . . ?
H61B C61 H61C 109.5 . . ?
N7 C62 H62A 109.5 . . ?
N7 C62 H62B 109.5 . . ?
H62A C62 H62B 109.5 . . ?
N7 C62 H62C 109.5 . . ?
H62A C62 H62C 109.5 . . ?
H62B C62 H62C 109.5 . . ?
N7 C63 H63A 109.5 . . ?
N7 C63 H63B 109.5 . . ?
H63A C63 H63B 109.5 . . ?
N7 C63 H63C 109.5 . . ?
H63A C63 H63C 109.5 . . ?
H63B C63 H63C 109.5 . . ?
C69 C64 C65 109.1(10) . . ?
C69 C64 H64 124.5 . . ?
C65 C64 H64 126.4 . . ?
C66 C65 C64 118.0(12) . . ?
C66 C65 H65 121.6 . . ?
C64 C65 H65 120.3 . . ?
C67 C66 C65 121.9(11) . . ?
C67 C66 H66 119.1 . . ?
C65 C66 H66 119.0 . . ?
C68 C67 C66 120.1(12) . . ?
C68 C67 H67 120.4 . . ?
C66 C67 H67 119.6 . . ?
C69 C68 C67 120.8(15) . . ?
C69 C68 H68 120.4 . . ?
C67 C68 H68 118.8 . . ?
C68 C69 C64 130.0(15) . . ?
C68 C69 H69 114.2 . . ?
C64 C69 H69 115.8 . . ?

loop_
_geom_bond_atom_site_label_1
_geom_bond_atom_site_label_2
_geom_bond_distance
_geom_bond_site_symmetry_2
_geom_bond_publ_flag
Ti1 O4 1.865(3) . ?
Ti1 O5 1.885(3) . ?
Ti1 O2 1.893(3) . ?
Ti1 O3 1.907(3) . ?
Ti1 N8 2.253(3) . ?
Ti1 N6 2.308(4) . ?
O2 C9 1.352(5) . ?
O3 C25 1.364(5) . ?
O4 C26 1.357(5) . ?
O5 C41 1.351(5) . ?
N6 C33 1.487(6) . ?
N6 C32 1.495(5) . ?
N6 C35 1.500(6) . ?
N7 C34 1.457(6) . ?
N7 C62 1.461(6) . ?
N7 C63 1.470(7) . ?
N8 C15 1.485(5) . ?
N8 C19 1.494(6) . ?
N8 C16 1.495(6) . ?
C9 C10 1.406(6) . ?
C9 C14 1.409(6) . ?
C10 C11 1.394(6) . ?
C10 C42 1.535(7) . ?
C11 C12 1.394(7) . ?
C11 H11 0.9500 . ?
C12 C13 1.391(7) . ?
C12 C46 1.532(7) . ?
C13 C14 1.386(6) . ?
C13 H13 0.9500 . ?
C14 C15 1.486(6) . ?
C15 H15A 0.9900 . ?
C15 H15B 0.9900 . ?
C16 C17 1.527(6) . ?
C16 H16A 0.9900 . ?
C16 H16B 0.9900 . ?
C17 C18 1.512(7) . ?
C17 H17A 0.9900 . ?
C17 H17B 0.9900 . ?
C18 H18A 0.9800 . ?
C18 H18B 0.9800 . ?
C18 H18C 0.9800 . ?
C19 C20 1.496(6) . ?
C19 H19A 0.9900 . ?
C19 H19B 0.9900 . ?
C20 C21 1.387(6) . ?
C20 C25 1.396(6) . ?
C21 C22 1.385(7) . ?
C21 H21 0.9500 . ?
C22 C23 1.399(7) . ?
C22 C50 1.529(7) . ?
C23 C24 1.399(7) . ?
C23 H23 0.9500 . ?
C24 C25 1.412(7) . ?
C24 C54 1.543(7) . ?
C26 C31 1.388(6) . ?
C26 C27 1.397(7) . ?
C27 C28 1.389(7) . ?
C27 H27 0.9500 . ?
C28 C29 1.406(7) . ?
C28 C58 1.518(7) . ?
C29 C30 1.389(7) . ?
C29 C59 1.513(7) . ?
C30 C31 1.385(6) . ?
C30 H30 0.9500 . ?
C31 C32 1.507(7) . ?
C32 H32A 0.9900 . ?
C32 H32B 0.9900 . ?
C33 C34 1.523(6) . ?
C33 H33A 0.9900 . ?
C33 H33B 0.9900 . ?
C34 H34A 0.9900 . ?
C34 H34B 0.9900 . ?
C35 C36 1.509(6) . ?
C35 H35A 0.9900 . ?
C35 H35B 0.9900 . ?
C36 C37 1.388(7) . ?
C36 C41 1.385(6) . ?
C37 C38 1.383(7) . ?
C37 H37 0.9500 . ?
C38 C39 1.390(7) . ?
C38 C60 1.515(8) . ?
C39 C40 1.398(7) . ?
C39 C61 1.514(7) . ?
C40 C41 1.382(6) . ?
C40 H40 0.9500 . ?
C42 C45 1.534(7) . ?
C42 C44 1.541(7) . ?
C42 C43 1.536(7) . ?
C43 H43A 0.9800 . ?
C43 H43B 0.9800 . ?
C43 H43C 0.9800 . ?
C44 H44A 0.9800 . ?
C44 H44B 0.9800 . ?
C44 H44C 0.9800 . ?
C45 H45A 0.9800 . ?
C45 H45B 0.9800 . ?
C45 H45C 0.9800 . ?
C46 C48 1.502(9) . ?
C46 C47 1.520(8) . ?
C46 C49 1.519(9) . ?
C47 H47A 0.9800 . ?
C47 H47B 0.9800 . ?
C47 H47C 0.9800 . ?
C48 H48A 0.9800 . ?
C48 H48B 0.9800 . ?
C48 H48C 0.9800 . ?
C49 H49A 0.9800 . ?
C49 H49B 0.9800 . ?
C49 H49C 0.9800 . ?
C50 C53 1.513(7) . ?
C50 C51 1.524(7) . ?
C50 C52 1.518(7) . ?
C51 H51A 0.9800 . ?
C51 H51B 0.9800 . ?
C51 H51C 0.9800 . ?
C52 H52A 0.9800 . ?
C52 H52B 0.9800 . ?
C52 H52C 0.9800 . ?
C53 H53A 0.9800 . ?
C53 H53B 0.9800 . ?
C53 H53C 0.9800 . ?
C54 C56 1.538(7) . ?
C54 C55 1.531(8) . ?
C54 C57 1.547(8) . ?
C55 H55A 0.9800 . ?
C55 H55B 0.9800 . ?
C55 H55C 0.9800 . ?
C56 H56A 0.9800 . ?
C56 H56B 0.9800 . ?
C56 H56C 0.9800 . ?
C57 H57A 0.9800 . ?
C57 H57B 0.9800 . ?
C57 H57C 0.9800 . ?
C58 H58A 0.9800 . ?
C58 H58B 0.9800 . ?
C58 H58C 0.9800 . ?
C59 H59A 0.9800 . ?
C59 H59B 0.9800 . ?
C59 H59C 0.9800 . ?
C60 H60A 0.9800 . ?
C60 H60B 0.9800 . ?
C60 H60C 0.9800 . ?
C61 H61A 0.9800 . ?
C61 H61B 0.9800 . ?
C61 H61C 0.9800 . ?
C62 H62A 0.9800 . ?
C62 H62B 0.9800 . ?
C62 H62C 0.9800 . ?
C63 H63A 0.9800 . ?
C63 H63B 0.9800 . ?
C63 H63C 0.9800 . ?
C64 C69 1.368(19) . ?
C64 C65 1.530(18) . ?
C64 H64 0.9500 . ?
C65 C66 1.365(14) . ?
C65 H65 0.9500 . ?
C66 C67 1.343(12) . ?
C66 H66 0.9500 . ?
C67 C68 1.304(14) . ?
C67 H67 0.9500 . ?
C68 C69 1.253(16) . ?
C68 H68 0.9500 . ?
C69 H69 0.9500 . ?
